data_4101047
_journal_name_full 'Journal of the American Chemical Society'
_journal_paper_doi 10.1021/ja056715p
_journal_year 2006
_chemical_formula_moiety 'C29 H54 N2 O2 Si4 W'
_chemical_formula_sum 'C29 H54 N2 O2 Si4 W'
_chemical_formula_weight 758.95
_space_group_IT_number 7
_symmetry_cell_setting monoclinic
_symmetry_space_group_name_Hall 'P -2yc'
_symmetry_space_group_name_H-M 'P 1 c 1'
_cell_angle_alpha 90.00
_cell_angle_beta 100.9372(16)
_cell_angle_gamma 90.00
_cell_formula_units_Z 4
_cell_length_a 15.6624(7)
_cell_length_b 9.2361(3)
_cell_length_c 24.6960(7)
_cell_measurement_temperature 150(2)
_cell_volume 3507.6(2)
_diffrn_ambient_temperature 150(2)
_exptl_crystal_density_diffrn 1.437
_cod_depositor_comments
;
The following automatic conversions were performed:
'_symmetry_cell_setting' value 'Monoclinic' changed to 'monoclinic'
according to '/home/saulius/struct/CIF-dictionaries/cif_core.dic'
dictionary named 'cif_core.dic' version 2.4.1 from 2010-06-29.

Automatic conversion script
Id: cif_fix_enum 1527 2010-12-29 10:47:43Z saulius 
;
_cod_original_sg_symbol_H-M 'P c'
_cod_database_code 4101047

loop_
_symmetry_equiv_pos_as_xyz
'x, y, z'
'x, -y, z+1/2'

loop_
_atom_site_label
_atom_site_type_symbol
_atom_site_fract_x
_atom_site_fract_y
_atom_site_fract_z
_atom_site_U_iso_or_equiv
_atom_site_adp_type
_atom_site_occupancy
_atom_site_symmetry_multiplicity
_atom_site_calc_flag
_atom_site_refinement_flags
_atom_site_disorder_assembly
_atom_site_disorder_group
W1 W 0.305396(17) 0.69941(4) 0.584724(14) 0.02060(9) Uani 1 1 d . . .
W2 W 0.694761(14) 0.82245(3) 0.415692(12) 0.01793(8) Uani 1 1 d . . .
O1 O 0.1126(5) 0.6236(11) 0.5389(3) 0.042(2) Uani 1 1 d . . .
O2 O 0.3067(7) 0.3728(8) 0.6138(5) 0.061(3) Uani 1 1 d . . .
O3 O 0.7058(6) 1.1534(8) 0.3968(4) 0.0400(19) Uani 1 1 d . . .
O4 O 0.8946(5) 0.8623(11) 0.4516(3) 0.043(2) Uani 1 1 d . . .
N1 N 0.1560(5) 0.9709(8) 0.6188(3) 0.0190(14) Uani 1 1 d . . .
N2 N -0.0539(5) 1.2296(9) 0.5474(3) 0.0226(15) Uani 1 1 d . . .
N3 N 0.8315(4) 0.5542(8) 0.3644(3) 0.0209(15) Uani 1 1 d . . .
N4 N 1.0414(5) 0.2873(9) 0.4299(3) 0.0215(16) Uani 1 1 d . . .
Si1 Si 0.25115(15) 0.8530(3) 0.65362(11) 0.0183(5) Uani 1 1 d . . .
Si2 Si 0.19746(17) 0.9762(3) 0.76294(11) 0.0261(5) Uani 1 1 d . . .
Si3 Si 0.13601(16) 0.6652(3) 0.72699(11) 0.0250(5) Uani 1 1 d . . .
Si4 Si 0.33287(16) 0.7301(3) 0.76791(11) 0.0263(5) Uani 1 1 d . . .
Si5 Si 0.73068(15) 0.6736(2) 0.33925(11) 0.0151(5) Uani 1 1 d . . .
Si6 Si 0.61761(15) 0.6908(3) 0.22480(10) 0.0205(5) Uani 1 1 d . . .
Si7 Si 0.76495(15) 0.9235(3) 0.25492(10) 0.0207(5) Uani 1 1 d . . .
Si8 Si 0.80787(15) 0.6043(3) 0.22953(11) 0.0213(5) Uani 1 1 d . . .
C1 C 0.1852(7) 0.6550(13) 0.5594(5) 0.031(2) Uani 1 1 d . . .
C2 C 0.3053(8) 0.4967(13) 0.6030(5) 0.038(3) Uani 1 1 d . . .
C3 C 0.2254(5) 0.8053(9) 0.7272(4) 0.0172(16) Uiso 1 1 d . . .
C4 C 0.2909(7) 1.1055(14) 0.7818(5) 0.042(2) Uiso 1 1 d . . .
H4A H 0.2756 1.1805 0.8064 0.063 Uiso 1 1 calc R . .
H4B H 0.3035 1.1506 0.7483 0.063 Uiso 1 1 calc R . .
H4C H 0.3423 1.0527 0.8007 0.063 Uiso 1 1 calc R . .
C5 C 0.1068(7) 1.0935(13) 0.7268(5) 0.039(2) Uiso 1 1 d . . .
H5A H 0.0629 1.0331 0.7037 0.058 Uiso 1 1 calc R . .
H5B H 0.1298 1.1641 0.7037 0.058 Uiso 1 1 calc R . .
H5C H 0.0802 1.1447 0.7542 0.058 Uiso 1 1 calc R . .
C6 C 0.1577(7) 0.9347(12) 0.8285(4) 0.035(2) Uiso 1 1 d . . .
H6A H 0.1520 1.0251 0.8484 0.052 Uiso 1 1 calc R . .
H6B H 0.1993 0.8708 0.8517 0.052 Uiso 1 1 calc R . .
H6C H 0.1010 0.8867 0.8196 0.052 Uiso 1 1 calc R . .
C7 C 0.1426(7) 0.5706(13) 0.7953(5) 0.039(2) Uiso 1 1 d . . .
H7A H 0.0897 0.5135 0.7947 0.058 Uiso 1 1 calc R . .
H7B H 0.1483 0.6427 0.8249 0.058 Uiso 1 1 calc R . .
H7C H 0.1933 0.5063 0.8019 0.058 Uiso 1 1 calc R . .
C8 C 0.0224(6) 0.7424(12) 0.7140(4) 0.031(2) Uiso 1 1 d . . .
H8A H 0.0128 0.7989 0.6798 0.047 Uiso 1 1 calc R . .
H8B H 0.0153 0.8051 0.7449 0.047 Uiso 1 1 calc R . .
H8C H -0.0199 0.6632 0.7106 0.047 Uiso 1 1 calc R . .
C9 C 0.1330(6) 0.5149(11) 0.6765(4) 0.031(2) Uiso 1 1 d . . .
H9A H 0.0861 0.4476 0.6803 0.047 Uiso 1 1 calc R . .
H9B H 0.1888 0.4635 0.6836 0.047 Uiso 1 1 calc R . .
H9C H 0.1226 0.5546 0.6390 0.047 Uiso 1 1 calc R . .
C10 C 0.4318(6) 0.8260(11) 0.7540(5) 0.031(2) Uiso 1 1 d . . .
H10A H 0.4245 0.9307 0.7578 0.046 Uiso 1 1 calc R . .
H10B H 0.4397 0.8040 0.7165 0.046 Uiso 1 1 calc R . .
H10C H 0.4829 0.7936 0.7805 0.046 Uiso 1 1 calc R . .
C11 C 0.3444(7) 0.7475(13) 0.8448(5) 0.040(2) Uiso 1 1 d . . .
H11A H 0.4016 0.7111 0.8628 0.060 Uiso 1 1 calc R . .
H11B H 0.2988 0.6909 0.8572 0.060 Uiso 1 1 calc R . .
H11C H 0.3389 0.8495 0.8545 0.060 Uiso 1 1 calc R . .
C12 C 0.3502(7) 0.5317(13) 0.7557(5) 0.040(2) Uiso 1 1 d . . .
H12A H 0.4095 0.5044 0.7732 0.060 Uiso 1 1 calc R . .
H12B H 0.3418 0.5132 0.7160 0.060 Uiso 1 1 calc R . .
H12C H 0.3085 0.4744 0.7716 0.060 Uiso 1 1 calc R . .
C13 C 0.0762(5) 0.9140(10) 0.5984(4) 0.0204(16) Uani 1 1 d . . .
H13A H 0.0692 0.8121 0.6001 0.025 Uiso 1 1 calc R . .
C14 C 0.0062(6) 0.9943(9) 0.5758(4) 0.0224(18) Uani 1 1 d . . .
H14A H -0.0487 0.9490 0.5640 0.027 Uiso 1 1 calc R . .
C15 C 0.0147(6) 1.1459(10) 0.5698(4) 0.0216(17) Uani 1 1 d . . .
C16 C 0.1001(6) 1.2038(10) 0.5870(4) 0.0216(19) Uani 1 1 d . . .
H16A H 0.1112 1.3037 0.5822 0.026 Uiso 1 1 calc R . .
C17 C 0.1652(6) 1.1137(10) 0.6105(3) 0.0183(16) Uani 1 1 d . . .
H17A H 0.2215 1.1543 0.6218 0.022 Uiso 1 1 calc R . .
C18 C -0.1421(6) 1.1696(11) 0.5347(4) 0.027(2) Uani 1 1 d . . .
H18A H -0.1468 1.1028 0.5034 0.040 Uiso 1 1 calc R . .
H18B H -0.1841 1.2485 0.5252 0.040 Uiso 1 1 calc R . .
H18C H -0.1543 1.1174 0.5669 0.040 Uiso 1 1 calc R . .
C19 C -0.0466(6) 1.3886(10) 0.5475(4) 0.0271(19) Uani 1 1 d . . .
H19A H -0.0354 1.4240 0.5856 0.041 Uiso 1 1 calc R . .
H19B H -0.1010 1.4305 0.5274 0.041 Uiso 1 1 calc R . .
H19C H 0.0015 1.4172 0.5295 0.041 Uiso 1 1 calc R . .
C20 C 0.3765(5) 0.8991(10) 0.5517(4) 0.0213(16) Uiso 1 1 d . . .
C21 C 0.3189(6) 0.8355(11) 0.5055(4) 0.0280(19) Uiso 1 1 d . . .
C22 C 0.3480(6) 0.6933(9) 0.5004(4) 0.0202(17) Uiso 1 1 d . . .
C23 C 0.4241(6) 0.6687(11) 0.5415(4) 0.0261(19) Uiso 1 1 d . . .
C24 C 0.4409(6) 0.7956(10) 0.5734(4) 0.0216(17) Uiso 1 1 d . . .
C25 C 0.3780(7) 1.0581(12) 0.5697(5) 0.037(2) Uiso 1 1 d . . .
H25A H 0.3884 1.0635 0.6100 0.055 Uiso 1 1 calc R . .
H25B H 0.3220 1.1033 0.5544 0.055 Uiso 1 1 calc R . .
H25C H 0.4246 1.1091 0.5561 0.055 Uiso 1 1 calc R . .
C26 C 0.2452(9) 0.9145(16) 0.4693(6) 0.053(3) Uiso 1 1 d . . .
H26A H 0.2686 0.9788 0.4441 0.079 Uiso 1 1 calc R . .
H26B H 0.2134 0.9718 0.4924 0.079 Uiso 1 1 calc R . .
H26C H 0.2057 0.8441 0.4479 0.079 Uiso 1 1 calc R . .
C27 C 0.3117(8) 0.5921(15) 0.4537(5) 0.050(3) Uiso 1 1 d . . .
H27A H 0.2480 0.5961 0.4468 0.074 Uiso 1 1 calc R . .
H27B H 0.3310 0.4931 0.4636 0.074 Uiso 1 1 calc R . .
H27C H 0.3326 0.6216 0.4203 0.074 Uiso 1 1 calc R . .
C28 C 0.4822(8) 0.5373(14) 0.5477(5) 0.043(3) Uiso 1 1 d . . .
H28A H 0.5323 0.5557 0.5303 0.065 Uiso 1 1 calc R . .
H28B H 0.4495 0.4540 0.5300 0.065 Uiso 1 1 calc R . .
H28C H 0.5024 0.5167 0.5870 0.065 Uiso 1 1 calc R . .
C29 C 0.5204(6) 0.8207(11) 0.6187(5) 0.031(2) Uiso 1 1 d . . .
H29A H 0.5332 0.7325 0.6408 0.047 Uiso 1 1 calc R . .
H29B H 0.5088 0.9005 0.6424 0.047 Uiso 1 1 calc R . .
H29C H 0.5705 0.8452 0.6019 0.047 Uiso 1 1 calc R . .
C30 C 0.7036(7) 1.0272(11) 0.4031(4) 0.027(2) Uani 1 1 d . . .
C31 C 0.8204(7) 0.8438(12) 0.4365(5) 0.030(2) Uani 1 1 d . . .
C32 C 0.7338(5) 0.7256(9) 0.2633(3) 0.0143(14) Uiso 1 1 d . . .
C33 C 0.5302(7) 0.7600(12) 0.2606(4) 0.033(2) Uiso 1 1 d . . .
H33A H 0.4730 0.7370 0.2384 0.050 Uiso 1 1 calc R . .
H33B H 0.5359 0.8652 0.2651 0.050 Uiso 1 1 calc R . .
H33C H 0.5359 0.7140 0.2968 0.050 Uiso 1 1 calc R . .
C34 C 0.5931(7) 0.7757(13) 0.1543(5) 0.036(2) Uiso 1 1 d . . .
H34A H 0.6358 0.7425 0.1327 0.055 Uiso 1 1 calc R . .
H34B H 0.5962 0.8813 0.1578 0.055 Uiso 1 1 calc R . .
H34C H 0.5346 0.7474 0.1355 0.055 Uiso 1 1 calc R . .
C35 C 0.5923(6) 0.4942(10) 0.2142(4) 0.0271(18) Uiso 1 1 d . . .
H35A H 0.5333 0.4828 0.1926 0.041 Uiso 1 1 calc R . .
H35B H 0.5961 0.4467 0.2501 0.041 Uiso 1 1 calc R . .
H35C H 0.6341 0.4497 0.1944 0.041 Uiso 1 1 calc R . .
C36 C 0.6747(6) 1.0528(10) 0.2586(4) 0.0260(18) Uiso 1 1 d . . .
H36A H 0.6536 1.0374 0.2931 0.039 Uiso 1 1 calc R . .
H36B H 0.6271 1.0367 0.2272 0.039 Uiso 1 1 calc R . .
H36C H 0.6961 1.1523 0.2576 0.039 Uiso 1 1 calc R . .
C37 C 0.7955(6) 0.9666(12) 0.1857(4) 0.034(2) Uiso 1 1 d . . .
H37A H 0.7462 0.9445 0.1560 0.051 Uiso 1 1 calc R . .
H37B H 0.8458 0.9079 0.1811 0.051 Uiso 1 1 calc R . .
H37C H 0.8102 1.0695 0.1844 0.051 Uiso 1 1 calc R . .
C38 C 0.8606(6) 0.9821(11) 0.3076(4) 0.0272(19) Uiso 1 1 d . . .
H38A H 0.8749 1.0829 0.3007 0.041 Uiso 1 1 calc R . .
H38B H 0.9105 0.9201 0.3053 0.041 Uiso 1 1 calc R . .
H38C H 0.8465 0.9741 0.3445 0.041 Uiso 1 1 calc R . .
C39 C 0.8062(6) 0.4067(10) 0.2475(4) 0.0251(18) Uiso 1 1 d . . .
H39A H 0.8147 0.3486 0.2157 0.038 Uiso 1 1 calc R . .
H39B H 0.7500 0.3824 0.2571 0.038 Uiso 1 1 calc R . .
H39C H 0.8529 0.3862 0.2789 0.038 Uiso 1 1 calc R . .
C40 C 0.7803(7) 0.6019(12) 0.1508(4) 0.035(2) Uiso 1 1 d . . .
H40A H 0.8228 0.5422 0.1366 0.053 Uiso 1 1 calc R . .
H40B H 0.7819 0.7009 0.1368 0.053 Uiso 1 1 calc R . .
H40C H 0.7220 0.5614 0.1387 0.053 Uiso 1 1 calc R . .
C41 C 0.9250(6) 0.6615(11) 0.2435(4) 0.0253(18) Uiso 1 1 d . . .
H41A H 0.9489 0.6521 0.2830 0.038 Uiso 1 1 calc R . .
H41B H 0.9294 0.7625 0.2322 0.038 Uiso 1 1 calc R . .
H41C H 0.9580 0.5997 0.2226 0.038 Uiso 1 1 calc R . .
C42 C 0.8210(6) 0.4120(9) 0.3753(4) 0.0211(17) Uani 1 1 d . . .
H42A H 0.7639 0.3730 0.3681 0.025 Uiso 1 1 calc R . .
C43 C 0.8886(7) 0.3223(10) 0.3961(4) 0.022(2) Uani 1 1 d . . .
H43A H 0.8777 0.2223 0.4009 0.026 Uiso 1 1 calc R . .
C44 C 0.9740(6) 0.3758(10) 0.4106(4) 0.0248(18) Uani 1 1 d . . .
C45 C 0.9833(6) 0.5262(10) 0.4009(4) 0.0251(18) Uani 1 1 d . . .
H45A H 1.0390 0.5701 0.4099 0.030 Uiso 1 1 calc R . .
C46 C 0.9131(5) 0.6076(9) 0.3790(3) 0.0183(16) Uani 1 1 d . . .
H46A H 0.9217 0.7080 0.3736 0.022 Uiso 1 1 calc R . .
C47 C 1.0300(6) 0.1316(10) 0.4315(4) 0.0232(18) Uani 1 1 d . . .
H47A H 0.9831 0.1089 0.4514 0.035 Uiso 1 1 calc R . .
H47B H 1.0842 0.0866 0.4504 0.035 Uiso 1 1 calc R . .
H47C H 1.0149 0.0940 0.3937 0.035 Uiso 1 1 calc R . .
C48 C 1.1286(6) 0.3455(12) 0.4482(5) 0.033(2) Uani 1 1 d . . .
H48A H 1.1526 0.3753 0.4160 0.049 Uiso 1 1 calc R . .
H48B H 1.1660 0.2709 0.4687 0.049 Uiso 1 1 calc R . .
H48C H 1.1260 0.4293 0.4721 0.049 Uiso 1 1 calc R . .
C49 C 0.5840(7) 0.6643(12) 0.4333(4) 0.031(2) Uiso 1 1 d . . .
C50 C 0.5566(6) 0.8109(10) 0.4416(4) 0.0253(19) Uiso 1 1 d . . .
C51 C 0.6179(6) 0.8699(12) 0.4872(4) 0.033(2) Uiso 1 1 d . . .
C52 C 0.6810(5) 0.7633(9) 0.5047(3) 0.0158(15) Uiso 1 1 d . . .
C53 C 0.6602(5) 0.6361(10) 0.4729(4) 0.0220(17) Uiso 1 1 d . . .
C54 C 0.5320(9) 0.5545(16) 0.3975(6) 0.051(3) Uiso 1 1 d . . .
H54A H 0.5712 0.4879 0.3833 0.076 Uiso 1 1 calc R . .
H54B H 0.4943 0.6030 0.3666 0.076 Uiso 1 1 calc R . .
H54C H 0.4963 0.5000 0.4190 0.076 Uiso 1 1 calc R . .
C55 C 0.4781(8) 0.8885(15) 0.4126(5) 0.049(3) Uiso 1 1 d . . .
H55A H 0.4309 0.8766 0.4332 0.074 Uiso 1 1 calc R . .
H55B H 0.4601 0.8485 0.3754 0.074 Uiso 1 1 calc R . .
H55C H 0.4914 0.9917 0.4100 0.074 Uiso 1 1 calc R . .
C56 C 0.6130(9) 1.0184(15) 0.5113(6) 0.051(3) Uiso 1 1 d . . .
H56A H 0.5683 1.0194 0.5342 0.077 Uiso 1 1 calc R . .
H56B H 0.5980 1.0891 0.4814 0.077 Uiso 1 1 calc R . .
H56C H 0.6694 1.0434 0.5339 0.077 Uiso 1 1 calc R . .
C57 C 0.7536(9) 0.7700(18) 0.5571(6) 0.058(3) Uiso 1 1 d . . .
H57A H 0.7655 0.8713 0.5677 0.087 Uiso 1 1 calc R . .
H57B H 0.8066 0.7247 0.5494 0.087 Uiso 1 1 calc R . .
H57C H 0.7344 0.7182 0.5873 0.087 Uiso 1 1 calc R . .
C58 C 0.7016(8) 0.4902(14) 0.4844(5) 0.043(3) Uiso 1 1 d . . .
H58A H 0.7626 0.5021 0.5023 0.064 Uiso 1 1 calc R . .
H58B H 0.6986 0.4375 0.4496 0.064 Uiso 1 1 calc R . .
H58C H 0.6707 0.4354 0.5087 0.064 Uiso 1 1 calc R . .

loop_
_atom_site_aniso_label
_atom_site_aniso_U_11
_atom_site_aniso_U_22
_atom_site_aniso_U_33
_atom_site_aniso_U_23
_atom_site_aniso_U_13
_atom_site_aniso_U_12
W1 0.02079(17) 0.01746(15) 0.0263(2) -0.00226(15) 0.01140(13) -0.00236(12)
W2 0.01750(15) 0.01783(14) 0.01944(17) -0.00237(14) 0.00600(11) -0.00193(12)
O1 0.030(4) 0.061(6) 0.038(4) -0.021(4) 0.011(3) -0.014(4)
O2 0.087(7) 0.010(4) 0.103(8) -0.002(4) 0.061(6) -0.006(4)
O3 0.066(5) 0.017(3) 0.042(5) -0.006(3) 0.021(4) -0.009(3)
O4 0.024(4) 0.071(6) 0.033(4) -0.023(4) 0.001(3) -0.011(4)
N1 0.018(3) 0.019(3) 0.019(3) -0.001(3) 0.000(3) 0.002(3)
N2 0.029(4) 0.023(4) 0.013(3) -0.003(3) 0.000(3) 0.000(3)
N3 0.013(3) 0.018(3) 0.033(4) 0.005(3) 0.006(3) 0.004(2)
N4 0.027(4) 0.032(4) 0.004(3) 0.000(3) -0.001(3) 0.002(3)
Si1 0.0157(10) 0.0151(10) 0.0242(12) -0.0027(10) 0.0038(8) -0.0006(8)
Si2 0.0276(12) 0.0239(13) 0.0268(13) -0.0036(11) 0.0048(10) 0.0015(9)
Si3 0.0260(12) 0.0259(13) 0.0248(12) -0.0029(11) 0.0092(9) -0.0077(9)
Si4 0.0240(11) 0.0253(13) 0.0285(13) 0.0032(11) 0.0022(9) 0.0015(9)
Si5 0.0159(10) 0.0137(10) 0.0172(11) -0.0019(9) 0.0065(8) -0.0007(7)
Si6 0.0207(11) 0.0191(12) 0.0197(11) -0.0025(9) -0.0014(9) -0.0007(8)
Si7 0.0270(11) 0.0122(10) 0.0231(11) -0.0001(10) 0.0048(9) -0.0021(8)
Si8 0.0242(11) 0.0158(11) 0.0265(12) -0.0027(10) 0.0111(9) -0.0008(8)
C1 0.035(6) 0.032(5) 0.033(6) -0.002(5) 0.023(4) -0.007(4)
C2 0.037(6) 0.043(6) 0.038(6) -0.009(5) 0.019(5) -0.006(5)
C13 0.026(4) 0.019(4) 0.016(4) -0.003(3) 0.003(3) -0.003(3)
C14 0.020(4) 0.017(4) 0.028(5) -0.002(4) 0.000(3) -0.004(3)
C15 0.021(4) 0.021(4) 0.023(4) -0.004(4) 0.004(3) 0.000(3)
C16 0.026(5) 0.019(4) 0.022(5) 0.000(4) 0.010(4) 0.000(3)
C17 0.024(4) 0.021(4) 0.011(4) 0.003(3) 0.008(3) -0.002(3)
C18 0.020(4) 0.030(5) 0.028(5) 0.000(4) -0.002(4) 0.004(3)
C19 0.032(5) 0.021(4) 0.026(5) -0.001(4) -0.001(4) 0.004(3)
C30 0.029(5) 0.032(5) 0.021(5) -0.001(4) 0.013(4) -0.006(4)
C31 0.026(5) 0.029(5) 0.035(6) -0.017(5) 0.005(4) -0.007(4)
C42 0.022(4) 0.019(4) 0.022(4) 0.000(4) 0.003(3) -0.001(3)
C43 0.029(5) 0.017(4) 0.020(5) 0.000(3) 0.007(4) 0.000(3)
C44 0.031(5) 0.021(4) 0.025(5) 0.007(4) 0.011(4) 0.007(3)
C45 0.023(4) 0.020(4) 0.031(5) 0.001(4) 0.002(3) -0.003(3)
C46 0.029(4) 0.019(4) 0.007(3) -0.001(3) 0.002(3) -0.004(3)
C47 0.026(4) 0.026(5) 0.016(4) 0.000(4) 0.001(3) 0.005(3)
C48 0.021(4) 0.033(5) 0.040(6) 0.002(5) -0.006(4) 0.009(4)

loop_
_geom_bond_atom_site_label_1
_geom_bond_atom_site_label_2
_geom_bond_distance
_geom_bond_site_symmetry_2
_geom_bond_publ_flag
W1 C1 1.912(11) . y
W1 C2 1.926(13) . y
W1 C22 2.305(9) . ?
W1 C23 2.330(10) . ?
W1 C24 2.365(9) . ?
W1 C21 2.369(10) . ?
W1 C20 2.377(9) . ?
W1 Si1 2.485(3) . y
W2 C30 1.926(10) . y
W2 C31 1.948(10) . y
W2 C52 2.313(8) . ?
W2 C53 2.354(9) . ?
W2 C51 2.359(10) . ?
W2 C49 2.371(11) . ?
W2 C50 2.372(10) . ?
W2 Si5 2.485(2) . y
O1 C1 1.191(14) . y
O2 C2 1.174(15) . y
O3 C30 1.177(13) . y
O4 C31 1.163(13) . y
N1 C17 1.347(11) . ?
N1 C13 1.361(11) . ?
N1 Si1 1.913(7) . y
N2 C15 1.353(12) . ?
N2 C18 1.466(12) . ?
N2 C19 1.473(13) . ?
N3 C46 1.353(11) . ?
N3 C42 1.356(11) . ?
N3 Si5 1.930(7) . y
N4 C44 1.348(11) . ?
N4 C47 1.451(13) . ?
N4 C48 1.459(12) . ?
Si1 C3 1.984(9) . y
Si2 C5 1.872(12) . ?
Si2 C4 1.878(12) . ?
Si2 C6 1.882(11) . ?
Si2 C3 1.900(9) . ?
Si3 C9 1.860(11) . ?
Si3 C7 1.886(12) . ?
Si3 C8 1.887(10) . ?
Si3 C3 1.905(9) . ?
Si4 C10 1.872(11) . ?
Si4 C11 1.880(12) . ?
Si4 C12 1.885(12) . ?
Si4 C3 1.920(9) . ?
Si5 C32 1.945(8) . ?
Si6 C35 1.867(10) . ?
Si6 C33 1.877(11) . ?
Si6 C34 1.882(11) . ?
Si6 C32 1.915(8) . ?
Si7 C36 1.866(9) . ?
Si7 C38 1.868(10) . ?
Si7 C37 1.902(11) . ?
Si7 C32 1.913(9) . ?
Si8 C41 1.878(9) . ?
Si8 C39 1.879(10) . ?
Si8 C40 1.910(11) . ?
Si8 C32 1.914(8) . ?
C13 C14 1.353(12) . ?
C14 C15 1.417(12) . ?
C15 C16 1.429(13) . ?
C16 C17 1.358(13) . ?
C20 C24 1.418(12) . ?
C20 C21 1.440(13) . ?
C20 C25 1.533(14) . ?
C21 C22 1.404(13) . ?
C21 C26 1.507(16) . ?
C22 C23 1.429(13) . ?
C22 C27 1.510(16) . ?
C23 C24 1.409(13) . ?
C23 C28 1.507(15) . ?
C24 C29 1.526(13) . ?
C42 C43 1.365(13) . ?
C43 C44 1.407(14) . ?
C44 C45 1.422(13) . ?
C45 C46 1.356(12) . ?
C49 C53 1.416(13) . ?
C49 C50 1.446(14) . ?
C49 C54 1.483(17) . ?
C50 C51 1.441(14) . ?
C50 C55 1.485(15) . ?
C51 C52 1.404(13) . ?
C51 C56 1.502(17) . ?
C52 C53 1.415(12) . ?
C52 C57 1.554(16) . ?
C53 C58 1.499(15) . ?
